data_4116065
loop_
_publ_author_name
'Rodolphe Cl\'erac'
'F. Albert Cotton'
'Lee M. Daniels'
'Kim R. Dunbar'
'Kristin Kirschbaum'
'Carlos A. Murillo'
'A. Alan Pinkerton'
'Arthur J. Schultz'
'Xiaoping Wang'

_publ_contact_author_address
; Dept. of Chemistry
  P.O. Box 30012
  Texas A&M University
  College Station, TX 77842-3012
  USA
;
_publ_contact_author_email cotton@tamu.edu
_publ_contact_author_fax '(409) 845 9351'
_publ_contact_author_name 'F.A. Cotton'
_publ_contact_author_phone '(409) 845 4432'
_publ_section_title
;
 Linear Tricobalt Compounds with Di(2-pyridyl)amide (dpa) Ligands:
 Temperature Dependence of the Structural and Magnetic Properties of
 Symmetrical and Unsymmetrical Forms of Co3(dpa)4Cl2 in the Solid State
;
_journal_name_full 'Journal of the American Chemical Society'
_journal_page_first 6226
_journal_page_last 6236
_journal_paper_doi 10.1021/ja000515q
_journal_volume 122
_journal_year 2000
_chemical_compound_source synthesis
_chemical_formula_sum 'C42 H36 Cl6 Co3 N12'
_chemical_formula_weight 1098.32
_chemical_name_systematic
; 
 ? 
;
_space_group_IT_number 82
_symmetry_cell_setting tetragonal
_symmetry_space_group_name_Hall 'I -4'
_symmetry_space_group_name_H-M 'I -4'
_atom_sites_solution_hydrogens geom
_atom_sites_solution_primary direct
_atom_sites_solution_secondary difmap
_audit_creation_method SHELXL
_cell_angle_alpha 90.00
_cell_angle_beta 90.00
_cell_angle_gamma 90.00
_cell_formula_units_Z 8
_cell_length_a 27.189(1)
_cell_length_b 27.189(1)
_cell_length_c 12.2293(7)
_cell_measurement_reflns_used 250
_cell_measurement_temperature 173(2)
_cell_measurement_theta_max 20.9
_cell_measurement_theta_min 9.05
_cell_volume 9040.4(7)
_computing_structure_refinement 'SHELXL-93 (Sheldrick, 1993)'
_computing_structure_solution 'SHELXS-86 (Sheldrick, 1990)'
_diffrn_ambient_temperature 173(2)
_diffrn_measurement_device 'Nonius FAST area detector'
_diffrn_measurement_method 'Ellipsoid-mask fitting'
_diffrn_radiation_monochromator graphite
_diffrn_radiation_source 'fine-focus sealed tube'
_diffrn_radiation_type MoK\a
_diffrn_radiation_wavelength 0.71073
_diffrn_reflns_av_R_equivalents 0.0530
_diffrn_reflns_av_sigmaI/netI 0.0355
_diffrn_reflns_limit_h_max 28
_diffrn_reflns_limit_h_min -29
_diffrn_reflns_limit_k_max 29
_diffrn_reflns_limit_k_min -25
_diffrn_reflns_limit_l_max 13
_diffrn_reflns_limit_l_min -13
_diffrn_reflns_number 19540
_diffrn_reflns_theta_max 22.72
_diffrn_reflns_theta_min 2.12
_diffrn_standards_decay_% 0
_diffrn_standards_interval_count 0
_diffrn_standards_interval_time 0
_diffrn_standards_number 'none (area detector data)'
_exptl_absorpt_coefficient_mu 1.490
_exptl_crystal_colour 'dark brown'
_exptl_crystal_density_diffrn 1.614
_exptl_crystal_description columnar
_exptl_crystal_F_000 4440
_exptl_crystal_size_max 0.38
_exptl_crystal_size_mid 0.23
_exptl_crystal_size_min 0.16
_refine_diff_density_max 0.737
_refine_diff_density_min -0.470
_refine_diff_density_rms 0.081
_refine_ls_abs_structure_details 'Flack H D (1983), Acta Cryst. A39, 876-881'
_refine_ls_abs_structure_Flack -0.01(2)
_refine_ls_extinction_method none
_refine_ls_goodness_of_fit_all 1.022
_refine_ls_goodness_of_fit_obs 1.020
_refine_ls_hydrogen_treatment noref
_refine_ls_matrix_type full
_refine_ls_number_parameters 576
_refine_ls_number_reflns 6067
_refine_ls_number_restraints 0
_refine_ls_restrained_S_all 1.022
_refine_ls_restrained_S_obs 1.020
_refine_ls_R_factor_all 0.0395
_refine_ls_R_factor_obs 0.0378
_refine_ls_shift/esd_max -0.001
_refine_ls_shift/esd_mean 0.000
_refine_ls_structure_factor_coef Fsqd
_refine_ls_weighting_details 'w=1/[\s^2^(Fo^2^)+(0.0242P)^2^+70.0886P] where P=(Fo^2^+2Fc^2^)/3'
_refine_ls_weighting_scheme calc
_refine_ls_wR_factor_all 0.0920
_refine_ls_wR_factor_obs 0.0902
_reflns_number_observed 5872
_reflns_number_total 6067
_reflns_observed_criterion >2sigma(I)
_cod_data_source_file ja000515q_6.cif
_cod_data_source_block u173K
_cod_depositor_comments
;
The following automatic conversions were performed:

'_refine_ls_weighting_scheme' value 'calc
w=1/[\s^2^(Fo^2^)+(0.0242P)^2^+70.0886P] where P=(Fo^2^+2Fc^2^)/3'
was changed to 'calc'. New tag '_refine_ls_weighting_details' was
created. The value of the new tag was set to
'w=1/[\s^2^(Fo^2^)+(0.0242P)^2^+70.0886P] where P=(Fo^2^+2Fc^2^)/3'.

Automatic conversion script
Id: cif_fix_values 3143 2015-03-26 13:38:13Z robertas 
;
_cod_database_code 4116065

loop_
_symmetry_equiv_pos_as_xyz
'x, y, z'
'-x, -y, z'
'y, -x, -z'
'-y, x, -z'
'x+1/2, y+1/2, z+1/2'
'-x+1/2, -y+1/2, z+1/2'
'y+1/2, -x+1/2, -z+1/2'
'-y+1/2, x+1/2, -z+1/2'

loop_
_atom_site_aniso_label
_atom_site_aniso_U_11
_atom_site_aniso_U_22
_atom_site_aniso_U_33
_atom_site_aniso_U_23
_atom_site_aniso_U_13
_atom_site_aniso_U_12
Co1 0.0164(4) 0.0162(4) 0.0144(3) 0.0011(3) 0.0018(3) -0.0014(3)
Co2 0.0132(3) 0.0131(3) 0.0131(3) 0.0005(3) 0.0010(3) -0.0002(3)
Co3 0.0166(4) 0.0179(4) 0.0246(4) 0.0016(3) 0.0006(3) 0.0005(3)
Cl1 0.0281(8) 0.0287(8) 0.0166(7) 0.0045(6) 0.0052(6) -0.0026(6)
Cl2 0.0301(8) 0.0297(8) 0.0189(7) 0.0042(6) 0.0053(6) 0.0000(6)
N1 0.023(3) 0.020(2) 0.011(2) 0.002(2) 0.001(2) -0.001(2)
N2 0.009(2) 0.021(2) 0.014(2) -0.001(2) 0.003(2) 0.001(2)
N3 0.016(2) 0.018(2) 0.018(2) -0.001(2) 0.005(2) -0.002(2)
N4 0.021(2) 0.020(2) 0.015(2) -0.001(2) -0.001(2) -0.002(2)
N5 0.017(2) 0.015(2) 0.014(2) 0.001(2) 0.003(2) 0.002(2)
N6 0.016(2) 0.019(2) 0.016(2) 0.004(2) 0.005(2) -0.001(2)
N7 0.021(2) 0.016(2) 0.017(2) 0.003(2) 0.004(2) -0.001(2)
N8 0.018(2) 0.018(2) 0.012(2) 0.000(2) 0.002(2) -0.004(2)
N9 0.015(2) 0.017(2) 0.016(2) 0.002(2) -0.002(2) -0.004(2)
N10 0.023(2) 0.020(2) 0.021(2) 0.003(2) 0.003(2) 0.005(2)
N11 0.018(2) 0.015(2) 0.016(2) 0.001(2) 0.000(2) 0.002(2)
N12 0.017(2) 0.017(2) 0.021(3) 0.004(2) 0.001(2) 0.001(2)
C1 0.030(3) 0.029(3) 0.012(3) -0.004(2) 0.006(2) -0.010(3)
C2 0.035(4) 0.046(4) 0.019(3) -0.008(3) -0.007(3) -0.012(3)
C3 0.029(3) 0.046(4) 0.023(3) 0.003(3) -0.009(3) -0.018(3)
C4 0.019(3) 0.028(3) 0.027(3) -0.003(3) -0.001(3) -0.004(2)
C5 0.023(3) 0.009(3) 0.021(3) 0.005(2) -0.009(2) -0.002(2)
C6 0.016(3) 0.017(3) 0.020(3) 0.007(2) 0.004(2) -0.005(2)
C7 0.023(3) 0.025(3) 0.024(3) 0.005(2) 0.001(2) 0.003(2)
C8 0.026(3) 0.030(4) 0.041(4) -0.005(3) 0.004(3) 0.012(3)
C9 0.038(4) 0.040(4) 0.024(3) -0.005(3) 0.013(3) 0.008(3)
C10 0.030(3) 0.030(3) 0.016(3) 0.000(3) 0.003(3) -0.002(3)
C11 0.021(3) 0.031(3) 0.017(3) -0.006(3) 0.006(2) 0.001(3)
C12 0.033(3) 0.035(4) 0.025(3) -0.012(3) 0.017(3) 0.005(3)
C13 0.035(3) 0.020(3) 0.033(3) -0.012(3) 0.003(3) 0.007(3)
C14 0.029(3) 0.017(3) 0.028(3) -0.008(2) 0.005(3) 0.004(2)
C15 0.022(3) 0.020(3) 0.016(3) 0.001(2) -0.002(2) -0.001(2)
C16 0.017(3) 0.014(3) 0.020(3) 0.007(2) -0.002(2) 0.006(2)
C17 0.019(3) 0.015(3) 0.026(3) -0.006(2) -0.006(2) 0.000(2)
C18 0.018(3) 0.020(3) 0.043(4) -0.002(3) 0.000(3) -0.003(2)
C19 0.014(3) 0.028(3) 0.040(4) 0.016(3) 0.003(3) -0.004(2)
C20 0.021(3) 0.027(3) 0.024(3) 0.003(2) 0.003(2) -0.002(3)
C21 0.021(3) 0.030(3) 0.020(3) 0.003(2) 0.004(2) -0.004(3)
C22 0.026(3) 0.029(3) 0.026(3) 0.003(3) 0.004(3) -0.006(3)
C23 0.014(3) 0.026(3) 0.030(3) -0.005(3) 0.000(2) -0.007(2)
C24 0.018(3) 0.029(3) 0.014(3) 0.000(2) 0.001(2) 0.000(2)
C25 0.018(3) 0.018(3) 0.019(3) -0.007(2) 0.001(2) 0.002(2)
C26 0.018(3) 0.017(3) 0.012(3) -0.003(2) -0.007(2) -0.004(2)
C27 0.018(3) 0.019(3) 0.030(3) 0.006(2) 0.001(2) 0.001(2)
C28 0.026(3) 0.023(3) 0.028(3) 0.001(3) -0.005(3) 0.010(3)
C28 0.030(3) 0.021(3) 0.030(3) 0.002(3) -0.017(3) -0.003(3)
C30 0.029(3) 0.018(3) 0.014(3) -0.002(2) -0.001(2) -0.014(2)
C31 0.032(3) 0.038(4) 0.014(3) 0.004(3) 0.002(3) 0.001(3)
C32 0.030(3) 0.047(4) 0.021(3) -0.001(3) -0.005(3) 0.000(3)
C33 0.028(3) 0.033(3) 0.025(3) -0.011(3) -0.002(3) -0.003(3)
C34 0.026(3) 0.028(3) 0.020(3) 0.001(3) 0.001(3) -0.004(2)
C35 0.023(3) 0.012(3) 0.018(3) 0.000(2) 0.004(2) 0.000(2)
C36 0.009(3) 0.027(3) 0.019(3) 0.004(2) 0.005(2) -0.003(2)
C37 0.035(3) 0.012(3) 0.022(3) -0.005(2) 0.004(3) -0.002(2)
C38 0.030(3) 0.020(3) 0.038(4) -0.005(3) 0.000(3) 0.007(3)
C39 0.025(3) 0.019(3) 0.046(4) 0.013(3) 0.004(3) 0.004(3)
C40 0.018(3) 0.031(3) 0.026(3) 0.007(3) 0.000(2) -0.001(3)
C1S 0.108(7) 0.058(5) 0.039(4) 0.009(4) 0.016(5) 0.029(5)
Cl3 0.0641(15) 0.093(2) 0.106(2) -0.010(2) 0.0226(14) -0.0049(14)
Cl4 0.0745(15) 0.085(2) 0.0518(12) -0.0045(11) -0.0007(11) 0.0141(12)
C2S 0.041(5) 0.070(7) 0.032(5) -0.013(5) -0.011(4) -0.006(5)

loop_
_atom_site_label
_atom_site_type_symbol
_atom_site_fract_x
_atom_site_fract_y
_atom_site_fract_z
_atom_site_U_iso_or_equiv
_atom_site_thermal_displace_type
_atom_site_occupancy
_atom_site_calc_flag
_atom_site_refinement_flags
_atom_site_disorder_group
Co1 Co 0.11567(3) 0.26920(3) 0.21373(6) 0.0157(2) Uani 1 d . .
Co2 Co 0.09155(2) 0.24583(3) 0.38597(5) 0.0131(2) Uani 1 d . .
Co3 Co 0.06868(3) 0.22254(3) 0.57330(6) 0.0197(2) Uani 1 d . .
Cl1 Cl 0.14050(5) 0.29404(5) 0.03109(10) 0.0245(3) Uani 1 d . .
Cl2 Cl 0.04499(5) 0.20156(5) 0.75473(11) 0.0262(3) Uani 1 d . .
N1 N 0.0472(2) 0.2551(2) 0.1707(3) 0.0179(10) Uani 1 d . .
N2 N 0.02594(15) 0.2646(2) 0.3518(3) 0.0149(10) Uani 1 d . .
N3 N 0.0091(2) 0.2698(2) 0.5364(3) 0.0175(10) Uani 1 d . .
N4 N 0.1329(2) 0.1992(2) 0.1940(4) 0.0188(10) Uani 1 d . .
N5 N 0.0791(2) 0.1810(2) 0.3345(3) 0.0155(10) Uani 1 d . .
N6 N 0.0329(2) 0.1644(2) 0.4887(3) 0.0171(10) Uani 1 d . .
N7 N 0.1814(2) 0.2800(2) 0.2783(4) 0.0181(10) Uani 1 d . .
N8 N 0.15788(15) 0.2277(2) 0.4180(3) 0.0160(9) Uani 1 d . .
N9 N 0.13068(15) 0.1782(2) 0.5575(3) 0.0159(9) Uani 1 d . .
N10 N 0.1142(2) 0.2823(2) 0.6134(4) 0.0213(10) Uani 1 d . .
N11 N 0.1050(2) 0.31088(15) 0.4366(4) 0.0161(10) Uani 1 d . .
N12 N 0.0957(2) 0.3363(2) 0.2580(4) 0.0185(10) Uani 1 d . .
C1 C 0.0359(2) 0.2415(2) 0.0675(4) 0.0238(13) Uani 1 d . .
H1A H 0.0619(2) 0.2376(2) 0.0162(4) 0.029 Uiso 1 calc R .
C2 C -0.0115(2) 0.2332(2) 0.0332(5) 0.033(2) Uani 1 d . .
H2A H -0.0181(2) 0.2232(2) -0.0397(5) 0.040 Uiso 1 calc R .
C3 C -0.0496(2) 0.2398(2) 0.1080(5) 0.0326(15) Uani 1 d . .
H3A H -0.0828(2) 0.2356(2) 0.0859(5) 0.039 Uiso 1 calc R .
C4 C -0.0388(2) 0.2523(2) 0.2133(5) 0.0248(13) Uani 1 d . .
H4A H -0.0645(2) 0.2566(2) 0.2649(5) 0.030 Uiso 1 calc R .
C5 C 0.0108(2) 0.2589(2) 0.2456(4) 0.0180(12) Uani 1 d . .
C6 C -0.0025(2) 0.2840(2) 0.4337(4) 0.0176(12) Uani 1 d . .
C7 C -0.0402(2) 0.3191(2) 0.4161(5) 0.0241(13) Uani 1 d . .
H7A H -0.0473(2) 0.3304(2) 0.3442(5) 0.029 Uiso 1 calc R .
C8 C -0.0659(2) 0.3365(2) 0.5022(5) 0.0326(15) Uani 1 d . .
H8A H -0.0918(2) 0.3594(2) 0.4908(5) 0.039 Uiso 1 calc R .
C9 C -0.0547(2) 0.3208(2) 0.6082(5) 0.0339(15) Uani 1 d . .
H9A H -0.0728(2) 0.3324(2) 0.6695(5) 0.041 Uiso 1 calc R .
C10 C -0.0168(2) 0.2885(2) 0.6206(5) 0.0254(13) Uani 1 d . .
H10A H -0.0082(2) 0.2786(2) 0.6926(5) 0.030 Uiso 1 calc R .
C11 C 0.1699(2) 0.1863(2) 0.1259(5) 0.0232(13) Uani 1 d . .
H11A H 0.1860(2) 0.2115(2) 0.0859(5) 0.028 Uiso 1 calc R .
C12 C 0.1853(2) 0.1388(2) 0.1114(5) 0.0313(14) Uani 1 d . .
H12A H 0.2110(2) 0.1310(2) 0.0617(5) 0.038 Uiso 1 calc R .
C13 C 0.1617(2) 0.1022(2) 0.1728(5) 0.0293(14) Uani 1 d . .
H13A H 0.1712(2) 0.0688(2) 0.1647(5) 0.035 Uiso 1 calc R .
C14 C 0.1254(2) 0.1145(2) 0.2437(5) 0.0247(13) Uani 1 d . .
H14A H 0.1098(2) 0.0895(2) 0.2856(5) 0.030 Uiso 1 calc R .
C15 C 0.1103(2) 0.1641(2) 0.2561(4) 0.0190(12) Uani 1 d . .
C16 C 0.0449(2) 0.1518(2) 0.3841(4) 0.0169(12) Uani 1 d . .
C17 C 0.0206(2) 0.1122(2) 0.3327(5) 0.0199(12) Uani 1 d . .
H17A H 0.0269(2) 0.1049(2) 0.2580(5) 0.024 Uiso 1 calc R .
C18 C -0.0120(2) 0.0842(2) 0.3913(5) 0.0271(13) Uani 1 d . .
H18A H -0.0278(2) 0.0570(2) 0.3573(5) 0.032 Uiso 1 calc R .
C19 C -0.0221(2) 0.0950(2) 0.4985(5) 0.0272(14) Uani 1 d . .
H19A H -0.0436(2) 0.0751(2) 0.5407(5) 0.033 Uiso 1 calc R .
C20 C 0.0001(2) 0.1358(2) 0.5423(5) 0.0241(13) Uani 1 d . .
H20A H -0.0081(2) 0.1445(2) 0.6153(5) 0.029 Uiso 1 calc R .
C21 C 0.2140(2) 0.3110(2) 0.2333(5) 0.0238(13) Uani 1 d . .
H21A H 0.2042(2) 0.3299(2) 0.1717(5) 0.029 Uiso 1 calc R .
C22 C 0.2610(2) 0.3165(2) 0.2722(5) 0.0269(13) Uani 1 d . .
H22A H 0.2831(2) 0.3387(2) 0.2380(5) 0.032 Uiso 1 calc R .
C23 C 0.2757(2) 0.2892(2) 0.3618(5) 0.0234(13) Uani 1 d . .
H23A H 0.3084(2) 0.2918(2) 0.3885(5) 0.028 Uiso 1 calc R .
C24 C 0.2427(2) 0.2585(2) 0.4121(4) 0.0202(12) Uani 1 d . .
H24A H 0.2522(2) 0.2405(2) 0.4752(4) 0.024 Uiso 1 calc R .
C25 C 0.1947(2) 0.2535(2) 0.3701(4) 0.0181(12) Uani 1 d . .
C26 C 0.1659(2) 0.1876(2) 0.4814(4) 0.0157(12) Uani 1 d . .
C27 C 0.2051(2) 0.1540(2) 0.4654(5) 0.0224(13) Uani 1 d . .
H27A H 0.2302(2) 0.1607(2) 0.4133(5) 0.027 Uiso 1 calc R .
C28 C 0.2064(2) 0.1117(2) 0.5262(5) 0.0257(13) Uani 1 d . .
H28A H 0.2322(2) 0.0887(2) 0.5155(5) 0.031 Uiso 1 calc R .
C28 C 0.1704(2) 0.1021(2) 0.6030(5) 0.0271(14) Uani 1 d . .
H28B H 0.1712(2) 0.0728(2) 0.6453(5) 0.033 Uiso 1 calc R .
C30 C 0.1335(2) 0.1359(2) 0.6168(4) 0.0204(12) Uani 1 d . .
H30A H 0.1088(2) 0.1295(2) 0.6699(4) 0.025 Uiso 1 calc R .
C31 C 0.1360(2) 0.2841(2) 0.7122(5) 0.0280(14) Uani 1 d . .
H31A H 0.1276(2) 0.2596(2) 0.7644(5) 0.034 Uiso 1 calc R .
C32 C 0.1695(2) 0.3191(2) 0.7417(5) 0.0328(15) Uani 1 d . .
H32A H 0.1835(2) 0.3195(2) 0.8128(5) 0.039 Uiso 1 calc R .
C33 C 0.1825(2) 0.3545(2) 0.6638(5) 0.0283(14) Uani 1 d . .
H33A H 0.2061(2) 0.3791(2) 0.6809(5) 0.034 Uiso 1 calc R .
C34 C 0.1609(2) 0.3533(2) 0.5628(5) 0.0245(13) Uani 1 d . .
H34A H 0.1697(2) 0.3771(2) 0.5094(5) 0.029 Uiso 1 calc R .
C35 C 0.1257(2) 0.3170(2) 0.5375(4) 0.0178(12) Uani 1 d . .
C36 C 0.0970(2) 0.3486(2) 0.3662(4) 0.0181(12) Uani 1 d . .
C37 C 0.0862(2) 0.3974(2) 0.3988(5) 0.0233(13) Uani 1 d . .
H37A H 0.0880(2) 0.4064(2) 0.4738(5) 0.028 Uiso 1 calc R .
C38 C 0.0736(2) 0.4311(2) 0.3235(5) 0.0292(14) Uani 1 d . .
H38A H 0.0669(2) 0.4639(2) 0.3455(5) 0.035 Uiso 1 calc R .
C39 C 0.0700(2) 0.4181(2) 0.2118(5) 0.0300(14) Uani 1 d . .
H39A H 0.0604(2) 0.4414(2) 0.1580(5) 0.036 Uiso 1 calc R .
C40 C 0.0812(2) 0.3698(2) 0.1842(5) 0.0249(13) Uani 1 d . .
H40A H 0.0785(2) 0.3601(2) 0.1098(5) 0.030 Uiso 1 calc R .
C1S C 0.0521(4) 0.0964(3) -0.0755(6) 0.068(3) Uani 1 d . .
H1SA H 0.0456(4) 0.0927(3) 0.0037(6) 0.082 Uiso 1 calc R .
H1SB H 0.0521(4) 0.1320(3) -0.0926(6) 0.082 Uiso 1 calc R .
Cl3 Cl 0.00498(9) 0.06767(11) -0.1491(2) 0.0876(8) Uani 1 d . .
Cl4 Cl 0.11023(9) 0.07162(9) -0.1061(2) 0.0706(6) Uani 1 d . .
C2S C 0.0453(3) 0.3503(4) 0.8492(7) 0.048(3) Uani 0.75 d P .
Cl6 Cl 0.05625(12) 0.38840(12) 0.7411(3) 0.0748(9) Uiso 0.75 d P .
Cl5 Cl -0.0150(2) 0.3520(2) 0.8997(5) 0.0404(13) Uiso 0.38 d P 1
Cl5' Cl -0.0035(2) 0.3620(2) 0.9318(5) 0.0427(13) Uiso 0.38 d P 2
C3S C 0.0000 0.5000 0.8672(22) 0.066(7) Uiso 0.50 d SP .
Cl7 Cl 0.0613(4) 0.4933(4) 0.9197(9) 0.027(2) Uiso 0.15 d P .
Cl7' Cl 0.0455(3) 0.4907(3) 0.9567(8) 0.035(2) Uiso 0.20 d P 2
Cl8 Cl 0.0518(6) 0.4245(7) 0.8747(14) 0.080(4) Uiso 0.15 d P 2

loop_
_atom_type_symbol
_atom_type_description
_atom_type_scat_dispersion_real
_atom_type_scat_dispersion_imag
_atom_type_scat_source
C C 0.0033 0.0016 'International Tables Vol C Tables 4.2.6.8 and 6.1.1.4'
H H 0.0000 0.0000 'International Tables Vol C Tables 4.2.6.8 and 6.1.1.4'
N N 0.0061 0.0033 'International Tables Vol C Tables 4.2.6.8 and 6.1.1.4'
Cl Cl 0.1484 0.1585 'International Tables Vol C Tables 4.2.6.8 and 6.1.1.4'
Co Co 0.3494 0.9721 'International Tables Vol C Tables 4.2.6.8 and 6.1.1.4'

loop_
_geom_angle_atom_site_label_1
_geom_angle_atom_site_label_2
_geom_angle_atom_site_label_3
_geom_angle
_geom_angle_site_symmetry_1
_geom_angle_site_symmetry_3
_geom_angle_publ_flag
Co1 Co2 Co3 177.67(4) . . y
Cl1 Co1 Co2 179.54(5) . . y
Cl2 Co3 Co2 178.55(5) . . y
N1 Co1 N4 90.2(2) . . y
N1 Co1 N7 171.6(2) . . y
N1 Co1 N12 89.6(2) . . y
N4 Co1 N7 88.7(2) . . y
N4 Co1 N12 170.8(2) . . y
N7 Co1 N12 90.1(2) . . y
N1 Co1 Co2 85.50(12) . . y
N4 Co1 Co2 85.00(13) . . y
N7 Co1 Co2 86.12(13) . . y
N12 Co1 Co2 85.76(13) . . y
N1 Co1 Cl1 94.06(13) . . y
N4 Co1 Cl1 95.16(13) . . y
N7 Co1 Cl1 94.31(13) . . y
N12 Co1 Cl1 94.08(13) . . y
N2 Co2 N5 90.6(2) . . y
N2 Co2 N8 178.9(2) . . y
N2 Co2 N11 90.1(2) . . y
N5 Co2 N8 89.8(2) . . y
N5 Co2 N11 179.1(2) . . y
N8 Co2 N11 89.5(2) . . y
N2 Co2 Co1 89.55(13) . . y
N5 Co2 Co1 90.21(13) . . y
N8 Co2 Co1 89.43(13) . . y
N11 Co2 Co1 89.21(13) . . y
N2 Co2 Co3 92.10(13) . . y
N5 Co2 Co3 91.42(13) . . y
N8 Co2 Co3 88.92(13) . . y
N11 Co2 Co3 89.14(13) . . y
N3 Co3 N6 89.8(2) . . y
N3 Co3 N9 162.1(2) . . y
N3 Co3 N10 91.8(2) . . y
N6 Co3 N9 83.9(2) . . y
N6 Co3 N10 163.5(2) . . y
N9 Co3 N10 89.6(2) . . y
N3 Co3 Co2 80.69(12) . . y
N6 Co3 Co2 81.59(11) . . y
N9 Co3 Co2 81.83(12) . . y
N10 Co3 Co2 82.50(13) . . y
N3 Co3 Cl2 97.88(12) . . y
N6 Co3 Cl2 98.71(12) . . y
N9 Co3 Cl2 99.61(12) . . y
N10 Co3 Cl2 97.29(13) . . y
C1 N1 C5 119.2(5) . . ?
C1 N1 Co1 121.2(4) . . ?
C5 N1 Co1 119.7(3) . . ?
C6 N2 C5 124.4(4) . . ?
C6 N2 Co2 118.2(3) . . ?
C5 N2 Co2 117.3(3) . . ?
C10 N3 C6 118.7(5) . . ?
C10 N3 Co3 117.8(4) . . ?
C6 N3 Co3 123.4(3) . . ?
C11 N4 C15 119.7(5) . . ?
C11 N4 Co1 120.1(4) . . ?
C15 N4 Co1 120.0(4) . . ?
C15 N5 C16 122.8(4) . . ?
C15 N5 Co2 115.9(3) . . ?
C16 N5 Co2 120.9(3) . . ?
C20 N6 C16 117.8(5) . . ?
C20 N6 Co3 119.6(4) . . ?
C16 N6 Co3 122.3(3) . . ?
C21 N7 C25 119.1(5) . . ?
C21 N7 Co1 121.8(4) . . ?
C25 N7 Co1 119.0(3) . . ?
C26 N8 C25 123.0(4) . . ?
C26 N8 Co2 118.5(3) . . ?
C25 N8 Co2 118.3(3) . . ?
C26 N9 C30 118.9(4) . . ?
C26 N9 Co3 121.7(3) . . ?
C30 N9 Co3 119.0(3) . . ?
C31 N10 C35 119.2(5) . . ?
C31 N10 Co3 119.8(4) . . ?
C35 N10 Co3 120.8(4) . . ?
C36 N11 C35 123.2(4) . . ?
C36 N11 Co2 117.6(4) . . ?
C35 N11 Co2 119.0(3) . . ?
C40 N12 C36 119.6(5) . . ?
C40 N12 Co1 121.5(4) . . ?
C36 N12 Co1 118.9(3) . . ?
N1 C1 C2 122.9(5) . . ?
C1 C2 C3 118.4(5) . . ?
C4 C3 C2 119.4(5) . . ?
C3 C4 C5 120.1(5) . . ?
N1 C5 N2 115.4(4) . . ?
N1 C5 C4 119.8(5) . . ?
N2 C5 C4 124.5(5) . . ?
N3 C6 N2 115.9(4) . . ?
N3 C6 C7 120.2(5) . . ?
N2 C6 C7 123.8(5) . . ?
C8 C7 C6 119.5(5) . . ?
C7 C8 C9 120.3(5) . . ?
C10 C9 C8 117.7(5) . . ?
N3 C10 C9 123.6(5) . . ?
N4 C11 C12 123.5(5) . . ?
C11 C12 C13 117.4(5) . . ?
C14 C13 C12 120.0(5) . . ?
C13 C14 C15 120.8(6) . . ?
N5 C15 N4 115.8(5) . . ?
N5 C15 C14 125.2(5) . . ?
N4 C15 C14 118.5(5) . . ?
N6 C16 N5 115.7(5) . . ?
N6 C16 C17 120.0(5) . . ?
N5 C16 C17 124.3(5) . . ?
C18 C17 C16 119.5(5) . . ?
C19 C18 C17 120.6(5) . . ?
C20 C19 C18 117.4(5) . . ?
N6 C20 C19 124.4(5) . . ?
N7 C21 C22 122.8(5) . . ?
C21 C22 C23 119.2(5) . . ?
C24 C23 C22 119.4(5) . . ?
C23 C24 C25 120.1(5) . . ?
N8 C25 N7 115.2(4) . . ?
N8 C25 C24 125.2(5) . . ?
N7 C25 C24 119.3(5) . . ?
N8 C26 N9 115.3(4) . . ?
N8 C26 C27 124.1(5) . . ?
N9 C26 C27 120.3(5) . . ?
C28 C27 C26 119.0(5) . . ?
C27 C28 C28 120.6(5) . . ?
C30 C28 C28 118.5(5) . . ?
N9 C30 C28 122.7(5) . . ?
N10 C31 C32 123.7(5) . . ?
C31 C32 C33 117.9(5) . . ?
C34 C33 C32 119.4(5) . . ?
C33 C34 C35 120.4(5) . . ?
N10 C35 N11 116.0(5) . . ?
N10 C35 C34 119.4(5) . . ?
N11 C35 C34 124.3(5) . . ?
N11 C36 N12 115.7(5) . . ?
N11 C36 C37 124.3(5) . . ?
N12 C36 C37 119.8(5) . . ?
C38 C37 C36 119.9(5) . . ?
C37 C38 C39 120.7(5) . . ?
C40 C39 C38 117.1(5) . . ?
N12 C40 C39 122.8(5) . . ?
Cl3 C1S Cl4 112.2(5) . . ?
Cl5' C2S Cl6 118.9(7) . . ?
Cl6 C2S Cl5 114.8(6) . . ?
Cl5' C2S Cl8 78.0(7) . . ?
Cl7' C3S Cl7 118.0(16) . 2_565 ?
Cl7' C3S Cl7 118.0(16) 2_565 . ?

loop_
_geom_bond_atom_site_label_1
_geom_bond_atom_site_label_2
_geom_bond_distance
_geom_bond_site_symmetry_2
_geom_bond_publ_flag
Co1 Co2 2.2958(9) . y
Co2 Co3 2.4567(10) . y
Co1 Cl1 2.4291(14) . y
Co3 Cl2 2.380(2) . y
Co1 N1 1.972(4) . y
Co1 N4 1.975(4) . y
Co1 N7 1.975(4) . y
Co1 N12 1.980(4) . y
Co2 N2 1.902(4) . y
Co2 N5 1.901(4) . y
Co2 N8 1.910(4) . y
Co2 N11 1.909(4) . y
Co3 N3 2.116(4) . y
Co3 N6 2.125(4) . y
Co3 N9 2.082(4) . y
Co3 N10 2.101(5) . y
N1 C1 1.350(7) . ?
N1 C5 1.354(7) . ?
N2 C6 1.370(7) . ?
N2 C5 1.372(7) . ?
N3 C10 1.348(7) . ?
N3 C6 1.352(7) . ?
N4 C11 1.352(7) . ?
N4 C15 1.365(7) . ?
N5 C15 1.361(7) . ?
N5 C16 1.367(7) . ?
N6 C20 1.353(7) . ?
N6 C16 1.364(7) . ?
N7 C21 1.342(7) . ?
N7 C25 1.382(7) . ?
N8 C26 1.356(7) . ?
N8 C25 1.356(7) . ?
N9 C26 1.360(7) . ?
N9 C30 1.362(7) . ?
N10 C31 1.346(7) . ?
N10 C35 1.359(7) . ?
N11 C36 1.357(7) . ?
N11 C35 1.366(7) . ?
N12 C40 1.341(7) . ?
N12 C36 1.365(7) . ?
C1 C2 1.374(8) . ?
C2 C3 1.393(9) . ?
C3 C4 1.363(8) . ?
C4 C5 1.415(8) . ?
C6 C7 1.417(7) . ?
C7 C8 1.350(8) . ?
C8 C9 1.398(9) . ?
C9 C10 1.363(9) . ?
C11 C12 1.369(8) . ?
C12 C13 1.402(9) . ?
C13 C14 1.357(8) . ?
C14 C15 1.417(8) . ?
C16 C17 1.411(7) . ?
C17 C18 1.372(8) . ?
C18 C19 1.372(9) . ?
C19 C20 1.371(8) . ?
C21 C22 1.371(8) . ?
C22 C23 1.382(8) . ?
C23 C24 1.373(8) . ?
C24 C25 1.408(7) . ?
C26 C27 1.416(8) . ?
C27 C28 1.371(8) . ?
C28 C28 1.380(9) . ?
C28 C30 1.371(8) . ?
C31 C32 1.366(9) . ?
C32 C33 1.398(9) . ?
C33 C34 1.368(8) . ?
C34 C35 1.410(8) . ?
C36 C37 1.417(8) . ?
C37 C38 1.343(8) . ?
C38 C39 1.414(9) . ?
C39 C40 1.390(8) . ?
C1S Cl3 1.749(10) . ?
C1S Cl4 1.759(9) . ?
C2S Cl5' 1.698(11) . ?
C2S Cl6 1.706(11) . ?
C2S Cl5 1.753(11) . ?
C2S Cl8 2.05(2) . ?
C3S Cl7' 1.67(2) 2_565 ?
C3S Cl7' 1.67(2) . ?
C3S Cl7 1.796(14) 2_565 ?
C3S Cl7 1.796(14) . ?
